data_4347509
loop_
_publ_author_name
'Yang, Qian'
'Gao, Chen'
'Wang, Ye-Xin'
'Wang, Bing-Wu'
'Wang, Zhe-Ming'
'Gao, Song'

_publ_section_title
;
 Two Magnetic Switching Complexes Based on the Fe(II) Ion.
;
_journal_issue 16
_journal_name_full 'Inorganic chemistry'
_journal_page_first 7805
_journal_page_last 7807
_journal_paper_doi 10.1021/acs.inorgchem.6b00258
_journal_volume 55
_journal_year 2016
_chemical_formula_sum 'C36 H20 Fe N10 S4'
_chemical_formula_weight 776.71
_space_group_IT_number 41
_space_group_name_Hall 'A 2 -2ab'
_space_group_name_H-M_alt 'A e a 2'
_symmetry_cell_setting orthorhombic
_symmetry_space_group_name_H-M 'A e a 2'
_atom_sites_solution_hydrogens geom
_atom_sites_solution_primary direct
_atom_sites_solution_secondary difmap
_audit_creation_method SHELXL-97
_cell_angle_alpha 90.00
_cell_angle_beta 90.00
_cell_angle_gamma 90.00
_cell_formula_units_Z 4
_cell_length_a 13.4020(7)
_cell_length_b 26.5439(14)
_cell_length_c 9.5831(7)
_cell_measurement_reflns_used 2283
_cell_measurement_temperature 250.01(10)
_cell_measurement_theta_max 24.6590
_cell_measurement_theta_min 3.4140
_cell_volume 3409.1(4)
_computing_structure_refinement 'SHELXL-97 (Sheldrick, 1997)'
_computing_structure_solution 'SHELXS-97 (Sheldrick, 1990)'
_diffrn_ambient_temperature 250.01(10)
_diffrn_measured_fraction_theta_full 0.998
_diffrn_measured_fraction_theta_max 0.998
_diffrn_measurement_device_type 'SuperNova, Dual, Cu at zero, Atlas'
_diffrn_radiation_monochromator mirror
_diffrn_radiation_source 'SuperNova (Mo) X-ray Source'
_diffrn_radiation_type 'Mo K\a'
_diffrn_radiation_wavelength 0.7107
_diffrn_reflns_av_R_equivalents 0.0313
_diffrn_reflns_av_sigmaI/netI 0.0345
_diffrn_reflns_limit_h_max 15
_diffrn_reflns_limit_h_min -13
_diffrn_reflns_limit_k_max 31
_diffrn_reflns_limit_k_min -28
_diffrn_reflns_limit_l_max 8
_diffrn_reflns_limit_l_min -11
_diffrn_reflns_number 5277
_diffrn_reflns_theta_full 25.03
_diffrn_reflns_theta_max 25.03
_diffrn_reflns_theta_min 3.04
_exptl_absorpt_coefficient_mu 0.732
_exptl_absorpt_correction_T_max 1.00000
_exptl_absorpt_correction_T_min 0.73995
_exptl_absorpt_correction_type multi-scan
_exptl_absorpt_process_details
;
CrysAlisPro, Agilent Technologies,
Version 1.171.36.32 (release 02-08-2013 CrysAlis171 .NET)
(compiled Aug  2 2013,16:46:58)
Empirical absorption correction using spherical harmonics,
 implemented in SCALE3 ABSPACK scaling algorithm.
;
_exptl_crystal_colour black
_exptl_crystal_density_diffrn 1.513
_exptl_crystal_density_method 'not measured'
_exptl_crystal_description block
_exptl_crystal_F_000 1584
_exptl_crystal_size_max 0.2
_exptl_crystal_size_mid 0.1
_exptl_crystal_size_min 0.1
_refine_diff_density_max 1.099
_refine_diff_density_min -0.433
_refine_diff_density_rms 0.075
_refine_ls_abs_structure_details 'Flack H D (1983), Acta Cryst. A39, 876-881'
_refine_ls_abs_structure_Flack 0.02(4)
_refine_ls_extinction_method none
_refine_ls_goodness_of_fit_ref 1.062
_refine_ls_hydrogen_treatment mixed
_refine_ls_matrix_type full
_refine_ls_number_parameters 235
_refine_ls_number_reflns 2404
_refine_ls_number_restraints 2
_refine_ls_restrained_S_all 1.062
_refine_ls_R_factor_all 0.0678
_refine_ls_R_factor_gt 0.0564
_refine_ls_shift/su_max 0.001
_refine_ls_shift/su_mean 0.000
_refine_ls_structure_factor_coef Fsqd
_refine_ls_weighting_details 'calc w=1/[\s^2^(Fo^2^)+(0.1006P)^2^+7.1759P] where P=(Fo^2^+2Fc^2^)/3'
_refine_ls_weighting_scheme calc
_refine_ls_wR_factor_gt 0.1566
_refine_ls_wR_factor_ref 0.1682
_reflns_number_gt 2029
_reflns_number_total 2404
_reflns_threshold_expression >2sigma(I)
_cod_data_source_file ic6b00258_si_002.cif
_cod_data_source_block 2_250K
_cod_depositor_comments
;
The following automatic conversions were performed:

data item '_symmetry_cell_setting' value 'Orthorhombic' was changed
to 'orthorhombic' in accordance with the
/home/saulius/struct/COD-crude-data/automatic-downloads/DataCite-retrospective/ACS/depositions/lib/dictionaries/cif_core.dic
dictionary named 'cif_core.dic' version 2.4.2 last updated on
2011-04-26.

Automatic conversion script
Id: cif_fix_values 6909 2019-04-08 15:41:33Z antanas 
;
_cod_original_sg_symbol_H-M 'Aba2 '
_cod_database_code 4347509

loop_
_symmetry_equiv_pos_as_xyz
'x, y, z'
'-x, -y, z'
'x+1/2, -y+1/2, z'
'-x+1/2, y+1/2, z'
'x, y+1/2, z+1/2'
'-x, -y+1/2, z+1/2'
'x+1/2, -y+1, z+1/2'
'-x+1/2, y+1, z+1/2'

loop_
_atom_site_label
_atom_site_type_symbol
_atom_site_fract_x
_atom_site_fract_y
_atom_site_fract_z
_atom_site_U_iso_or_equiv
_atom_site_adp_type
_atom_site_occupancy
_atom_site_symmetry_multiplicity
_atom_site_calc_flag
_atom_site_refinement_flags
Fe1 Fe 0.0000 0.5000 0.62912(16) 0.0434(4) Uani 1 2 d S
S2 S 0.35899(18) 0.25606(8) 1.2270(3) 0.0844(8) Uani 1 1 d .
S1 S 0.1531(2) 0.61940(9) 0.3162(3) 0.0914(9) Uani 1 1 d .
C6 C 0.2834(5) 0.3926(2) 0.8984(7) 0.0429(15) Uani 1 1 d .
N3 N 0.1584(4) 0.48254(19) 0.6658(5) 0.0421(12) Uani 1 1 d .
C3 C 0.3351(4) 0.4930(2) 0.6376(10) 0.0472(15) Uani 1 1 d .
H3 H 0.3869 0.5103 0.5941 0.057 Uiso 1 1 calc R
C5 C 0.2747(4) 0.43204(19) 0.7978(7) 0.0408(14) Uani 1 1 d .
C13 C 0.1760(4) 0.4465(2) 0.7621(7) 0.0392(14) Uani 1 1 d .
C8 C 0.1020(5) 0.3837(2) 0.9257(7) 0.0457(15) Uani 1 1 d .
C4 C 0.3544(5) 0.4558(2) 0.7311(8) 0.0469(15) Uani 1 1 d .
H4 H 0.4197 0.4463 0.7504 0.056 Uiso 1 1 calc R
C7 C 0.2030(5) 0.3695(2) 0.9599(7) 0.0469(16) Uani 1 1 d .
C12 C 0.0909(4) 0.4229(2) 0.8285(7) 0.0409(14) Uani 1 1 d .
N5 N 0.3664(4) 0.3699(2) 0.9562(6) 0.0446(14) Uani 1 1 d D
C1 C 0.0904(6) 0.5811(3) 0.4091(9) 0.0527(17) Uani 1 1 d .
N4 N 0.2352(4) 0.33298(18) 1.0519(6) 0.0488(13) Uani 1 1 d .
C2 C 0.2368(5) 0.5046(2) 0.6085(8) 0.0452(16) Uani 1 1 d .
H2 H 0.2249 0.5300 0.5436 0.054 Uiso 1 1 calc R
C15 C 0.4021(5) 0.3044(2) 1.1262(8) 0.0493(15) Uani 1 1 d .
C14 C 0.3329(5) 0.3357(2) 1.0467(7) 0.0458(15) Uani 1 1 d .
C11 C -0.0793(5) 0.4179(3) 0.8429(8) 0.0539(18) Uani 1 1 d .
H11 H -0.1422 0.4288 0.8151 0.065 Uiso 1 1 calc R
N2 N -0.0010(3) 0.4405(2) 0.7880(6) 0.0438(13) Uani 1 1 d .
N1 N 0.0432(5) 0.5532(2) 0.4774(7) 0.0580(16) Uani 1 1 d .
C18 C 0.4768(7) 0.2398(4) 1.2728(12) 0.087(3) Uani 1 1 d .
H18 H 0.4914 0.2126 1.3305 0.105 Uiso 1 1 calc R
C9 C 0.0168(6) 0.3619(3) 0.9825(9) 0.062(2) Uani 1 1 d .
H9 H 0.0219 0.3362 1.0481 0.075 Uiso 1 1 calc R
C17 C 0.5456(7) 0.2693(3) 1.2188(12) 0.084(3) Uani 1 1 d .
H17 H 0.6135 0.2658 1.2362 0.101 Uiso 1 1 calc R
C10 C -0.0742(5) 0.3788(3) 0.9405(9) 0.0574(19) Uani 1 1 d .
H10 H -0.1322 0.3645 0.9760 0.069 Uiso 1 1 calc R
C16 C 0.5047(6) 0.3073(2) 1.1307(12) 0.0613(17) Uani 1 1 d .
H16 H 0.5424 0.3309 1.0823 0.074 Uiso 1 1 calc R
H5 H 0.423(2) 0.3815(19) 0.962(6) 0.026(14) Uiso 1 1 d D

loop_
_atom_site_aniso_label
_atom_site_aniso_U_11
_atom_site_aniso_U_22
_atom_site_aniso_U_33
_atom_site_aniso_U_23
_atom_site_aniso_U_13
_atom_site_aniso_U_12
Fe1 0.0327(6) 0.0496(7) 0.0480(7) 0.000 0.000 0.0065(5)
S2 0.0822(14) 0.0701(13) 0.1008(19) 0.0392(13) -0.0173(14) -0.0062(11)
S1 0.1066(19) 0.0679(12) 0.100(2) 0.0259(13) 0.0239(16) 0.0108(12)
C6 0.046(4) 0.041(3) 0.042(4) -0.003(3) -0.002(3) 0.001(3)
N3 0.040(3) 0.042(2) 0.045(3) 0.003(2) -0.002(2) 0.005(2)
C3 0.035(3) 0.048(3) 0.058(4) 0.002(4) 0.002(4) -0.004(2)
C5 0.046(3) 0.032(3) 0.044(4) -0.001(3) -0.007(3) -0.002(2)
C13 0.041(3) 0.037(3) 0.039(4) -0.004(3) 0.001(3) 0.003(2)
C8 0.048(4) 0.045(3) 0.044(4) -0.001(3) 0.004(3) 0.000(3)
C4 0.035(3) 0.050(3) 0.056(4) 0.000(3) -0.004(3) 0.001(3)
C7 0.064(4) 0.032(3) 0.044(4) -0.003(3) -0.010(3) 0.000(3)
C12 0.043(3) 0.036(3) 0.043(4) -0.008(3) -0.005(3) 0.002(3)
N5 0.031(3) 0.049(3) 0.053(4) 0.002(3) -0.014(2) -0.003(2)
C1 0.052(4) 0.053(4) 0.053(4) -0.004(4) -0.008(4) 0.016(3)
N4 0.052(3) 0.047(3) 0.047(3) 0.007(3) -0.006(3) 0.000(3)
C2 0.039(3) 0.047(3) 0.050(5) 0.007(3) 0.001(3) 0.002(3)
C15 0.055(4) 0.038(3) 0.055(4) 0.002(3) -0.008(4) 0.003(3)
C14 0.053(4) 0.038(3) 0.047(4) -0.005(3) -0.019(3) 0.004(3)
C11 0.039(4) 0.063(4) 0.060(5) 0.001(4) 0.005(3) 0.004(3)
N2 0.037(3) 0.052(3) 0.042(3) 0.001(3) -0.003(2) 0.003(2)
N1 0.043(3) 0.073(4) 0.059(4) -0.001(3) -0.009(3) 0.014(3)
C18 0.080(6) 0.073(6) 0.109(8) 0.023(5) -0.032(6) 0.004(5)
C9 0.062(5) 0.056(4) 0.069(5) 0.007(4) 0.007(4) -0.011(3)
C17 0.066(5) 0.082(6) 0.104(7) 0.006(6) -0.035(5) 0.015(5)
C10 0.032(3) 0.069(4) 0.072(5) 0.010(4) 0.007(3) -0.006(3)
C16 0.064(4) 0.055(4) 0.064(4) 0.018(5) -0.019(4) 0.005(3)

loop_
_atom_type_symbol
_atom_type_description
_atom_type_scat_dispersion_real
_atom_type_scat_dispersion_imag
_atom_type_scat_source
C C 0.0033 0.0016 'International Tables Vol C Tables 4.2.6.8 and 6.1.1.4'
H H 0.0000 0.0000 'International Tables Vol C Tables 4.2.6.8 and 6.1.1.4'
N N 0.0061 0.0033 'International Tables Vol C Tables 4.2.6.8 and 6.1.1.4'
S S 0.1246 0.1234 'International Tables Vol C Tables 4.2.6.8 and 6.1.1.4'
Fe Fe 0.3463 0.8444 'International Tables Vol C Tables 4.2.6.8 and 6.1.1.4'

loop_
_geom_angle_atom_site_label_1
_geom_angle_atom_site_label_2
_geom_angle_atom_site_label_3
_geom_angle
_geom_angle_site_symmetry_1
_geom_angle_site_symmetry_3
N1 Fe1 N1 92.7(3) 2_565 .
N1 Fe1 N2 164.3(2) 2_565 2_565
N1 Fe1 N2 89.7(2) . 2_565
N1 Fe1 N2 89.7(2) 2_565 .
N1 Fe1 N2 164.3(2) . .
N2 Fe1 N2 92.1(3) 2_565 .
N1 Fe1 N3 103.5(2) 2_565 .
N1 Fe1 N3 89.2(2) . .
N2 Fe1 N3 92.00(19) 2_565 .
N2 Fe1 N3 75.15(18) . .
N1 Fe1 N3 89.2(2) 2_565 2_565
N1 Fe1 N3 103.5(2) . 2_565
N2 Fe1 N3 75.15(18) 2_565 2_565
N2 Fe1 N3 92.00(19) . 2_565
N3 Fe1 N3 161.6(3) . 2_565
C18 S2 C15 91.3(4) . .
C7 C6 N5 105.4(5) . .
C7 C6 C5 123.6(6) . .
N5 C6 C5 131.0(6) . .
C2 N3 C13 117.3(5) . .
C2 N3 Fe1 127.4(4) . .
C13 N3 Fe1 115.3(4) . .
C4 C3 C2 118.5(6) . .
C4 C5 C13 118.7(5) . .
C4 C5 C6 125.4(5) . .
C13 C5 C6 115.9(5) . .
N3 C13 C5 121.3(5) . .
N3 C13 C12 117.9(5) . .
C5 C13 C12 120.8(5) . .
C9 C8 C12 118.7(6) . .
C9 C8 C7 125.0(6) . .
C12 C8 C7 116.3(6) . .
C3 C4 C5 119.1(6) . .
C6 C7 N4 110.0(6) . .
C6 C7 C8 121.5(6) . .
N4 C7 C8 128.4(6) . .
N2 C12 C8 122.3(6) . .
N2 C12 C13 115.9(6) . .
C8 C12 C13 121.8(5) . .
C14 N5 C6 106.7(5) . .
N1 C1 S1 179.3(7) . .
C14 N4 C7 104.4(6) . .
N3 C2 C3 125.1(6) . .
C16 C15 C14 128.2(7) . .
C16 C15 S2 111.1(5) . .
C14 C15 S2 120.6(5) . .
N4 C14 N5 113.5(5) . .
N4 C14 C15 125.6(6) . .
N5 C14 C15 120.9(6) . .
N2 C11 C10 124.4(6) . .
C11 N2 C12 116.6(6) . .
C11 N2 Fe1 127.5(4) . .
C12 N2 Fe1 115.8(4) . .
C1 N1 Fe1 162.9(6) . .
C17 C18 S2 113.6(7) . .
C10 C9 C8 118.9(7) . .
C18 C17 C16 112.6(8) . .
C9 C10 C11 119.1(6) . .
C15 C16 C17 111.4(8) . .

loop_
_geom_bond_atom_site_label_1
_geom_bond_atom_site_label_2
_geom_bond_distance
_geom_bond_site_symmetry_2
Fe1 N1 2.107(7) 2_565
Fe1 N1 2.107(7) .
Fe1 N2 2.194(6) 2_565
Fe1 N2 2.194(6) .
Fe1 N3 2.201(5) .
Fe1 N3 2.201(5) 2_565
S2 C18 1.695(9) .
S2 C15 1.708(7) .
S1 C1 1.590(10) .
C6 C7 1.373(9) .
C6 N5 1.382(8) .
C6 C5 1.427(9) .
N3 C2 1.323(8) .
N3 C13 1.350(8) .
C3 C4 1.359(10) .
C3 C2 1.381(9) .
C5 C4 1.395(9) .
C5 C13 1.420(8) .
C13 C12 1.449(9) .
C8 C9 1.392(10) .
C8 C12 1.406(10) .
C8 C7 1.442(10) .
C7 N4 1.381(8) .
C12 N2 1.372(7) .
N5 C14 1.332(9) .
C1 N1 1.175(10) .
N4 C14 1.313(9) .
C15 C16 1.378(9) .
C15 C14 1.459(9) .
C11 N2 1.317(8) .
C11 C10 1.400(11) .
C18 C17 1.316(13) .
C9 C10 1.359(10) .
C17 C16 1.424(12) .
